data_4023762
loop_
_publ_author_name
'Quan Zhou'
'Barry B. Snider'

_publ_section_title
;
 Synthesis of (+-)- and (-)-Vibralactone and Vibralactone C
;
_journal_name_full 'Journal of Organic Chemistry'
_journal_page_first 8049
_journal_page_last 8056
_journal_paper_doi 10.1021/jo8015743
_journal_volume 73
_journal_year 2008
_chemical_absolute_configuration ad
_chemical_formula_moiety 'C12 H17 I1 O3'
_chemical_formula_sum 'C12 H17 I O3'
_chemical_formula_weight 336.17
_space_group_IT_number 4
_symmetry_cell_setting monoclinic
_symmetry_space_group_name_Hall 'P 2yb'
_symmetry_space_group_name_H-M 'P 1 21 1'
_atom_sites_solution_hydrogens geom
_atom_sites_solution_primary direct
_audit_creation_date 08-07-08
_audit_creation_method CRYSTALS_ver_12.85
_cell_angle_alpha 90
_cell_angle_beta 107.245(4)
_cell_angle_gamma 90
_cell_formula_units_Z 2
_cell_length_a 6.6437(6)
_cell_length_b 9.2713(8)
_cell_length_c 11.2039(12)
_cell_measurement_reflns_used 9863
_cell_measurement_temperature 120
_cell_measurement_theta_max 30
_cell_measurement_theta_min 3
_cell_volume 659.09(11)
_computing_cell_refinement 'Apex2 (Bruker AXS, 2006)'
_computing_data_collection 'Apex2 (Bruker AXS, 2006)'
_computing_data_reduction 'Apex2 (Bruker AXS, 2006)'
_computing_molecular_graphics 'CAMERON (Watkin et al., 1996)'
_computing_publication_material 'CRYSTALS (Betteridge et al., 2003)'
_computing_structure_refinement 'CRYSTALS (Betteridge et al., 2003)'
_computing_structure_solution 'SIR92 (Altomare et al., 1994)'
_diffrn_ambient_temperature 120
_diffrn_measured_fraction_theta_full 1.000
_diffrn_measured_fraction_theta_max 1.000
_diffrn_measurement_device 'Bruker Kappa Apex2'
_diffrn_measurement_device_type Area
_diffrn_measurement_method '\f & \w scans'
_diffrn_radiation_monochromator graphite
_diffrn_radiation_type 'Mo K\a'
_diffrn_radiation_wavelength 0.71073
_diffrn_reflns_av_R_equivalents 0.021
_diffrn_reflns_limit_h_max 8
_diffrn_reflns_limit_h_min -9
_diffrn_reflns_limit_k_max 13
_diffrn_reflns_limit_k_min -13
_diffrn_reflns_limit_l_max 15
_diffrn_reflns_limit_l_min 0
_diffrn_reflns_number 3883
_diffrn_reflns_theta_full 30.084
_diffrn_reflns_theta_max 30.084
_diffrn_reflns_theta_min 1.903
_diffrn_standards_number 0
_exptl_absorpt_coefficient_mu 2.420
_exptl_absorpt_correction_T_max 0.71
_exptl_absorpt_correction_T_min 0.52
_exptl_absorpt_correction_type multi-scan
_exptl_absorpt_process_details 'Apex2 (Bruker AXS, 2006)'
_exptl_crystal_colour colourless
_exptl_crystal_density_diffrn 1.694
_exptl_crystal_density_method 'not measured'
_exptl_crystal_description prism
_exptl_crystal_F_000 332
_exptl_crystal_size_max 0.49
_exptl_crystal_size_mid 0.27
_exptl_crystal_size_min 0.14
_refine_diff_density_max 0.94
_refine_diff_density_min -0.49
_refine_ls_abs_structure_details 'Flack (1983), 0 Friedel-pairs'
_refine_ls_abs_structure_Flack 0.07(4)
_refine_ls_extinction_method None
_refine_ls_goodness_of_fit_ref 0.9875
_refine_ls_hydrogen_treatment mixed
_refine_ls_matrix_type full
_refine_ls_number_parameters 150
_refine_ls_number_reflns 3883
_refine_ls_number_restraints 1
_refine_ls_R_factor_all 0.0148
_refine_ls_R_factor_gt 0.0146
_refine_ls_shift/su_max 0.002844
_refine_ls_structure_factor_coef Fsqd
_refine_ls_weighting_details
;
 Method= Modified Sheldrick 
 w=1/[\s^2^(F^2^) + ( 0.02P)^2^ + 0.11P] 
 ,where P=(max(Fo^2^,0) + 2Fc^2^)/3 
;
_refine_ls_weighting_scheme calc
_refine_ls_wR_factor_all 0.0385
_refine_ls_wR_factor_gt 0.0384
_refine_ls_wR_factor_ref 0.0385
_reflns_limit_h_max 8
_reflns_limit_h_min -9
_reflns_limit_k_max 13
_reflns_limit_k_min -13
_reflns_limit_l_max 15
_reflns_limit_l_min 0
_reflns_number_gt 3843
_reflns_number_total 3883
_reflns_threshold_expression I>2.0\s(I)
_oxford_diffrn_Wilson_B_factor 1.75
_oxford_diffrn_Wilson_scale 14.56
_oxford_refine_ls_r_factor_ref 0.0148
_oxford_refine_ls_scale 0.27464(10)
_oxford_reflns_number_all 3883
_oxford_reflns_threshold_expression_ref I>-10.0\s(I)
_oxford_structure_analysis_title 'Quan_3_54_2_0ma in P2(1)'
_cod_data_source_file jo8015743_si_001.cif
_cod_data_source_block Compound_(-)-21
_cod_depositor_comments
;
The following automatic conversions were performed:
'_symmetry_cell_setting' value 'Monoclinic' changed to 'monoclinic'
according to '/home/saulius/struct/CIF-dictionaries/cif_core.dic'
dictionary named 'cif_core.dic' version 2.4.1 from
2010-06-29.

'_exptl_absorpt_correction_type' value 'Multi-scan' changed
to 'multi-scan' according to
'/home/saulius/struct/CIF-dictionaries/cif_core.dic' dictionary named
'cif_core.dic' version 2.4.1 from 2010-06-29.

Automatic conversion script
Id: cif_fix_enum 1527 2010-12-29 10:47:43Z saulius 
;
_cod_original_sg_symbol_H-M 'P 1 21 1 '
_cod_original_formula_sum 'C12 H17 I1 O3'
_cod_database_code 4023762

loop_
_symmetry_equiv_pos_as_xyz
x,y,z
-x,y+1/2,-z

loop_
_atom_site_label
_atom_site_type_symbol
_atom_site_fract_x
_atom_site_fract_y
_atom_site_fract_z
_atom_site_U_iso_or_equiv
_atom_site_occupancy
_atom_site_adp_type
_atom_site_refinement_flags_posn
_atom_site_refinement_flags_adp
_atom_site_refinement_flags_occupancy
_atom_site_disorder_assembly
_atom_site_disorder_group
_oxford_atom_site_special_shape
_atom_site_attached_hydrogens
I1 I 0.920386(17) 0.43329(7) 0.895633(9) 0.0257 1.0000 Uani . . . . . . .
O2 O 0.76327(19) 0.44554(19) 0.58981(10) 0.0176 1.0000 Uani . . . . . . .
O11 O 0.6618(3) 0.55871(16) 0.40743(15) 0.0174 1.0000 Uani . . . . . . .
O12 O 0.3558(2) 0.29238(15) 0.43826(13) 0.0186 1.0000 Uani . . . . . . .
C1 C 0.7063(2) 0.4459(3) 0.46391(13) 0.0137 1.0000 Uani . . . . . . .
C3 C 0.8014(3) 0.29941(18) 0.63897(15) 0.0151 1.0000 Uani . . . . . . .
C4 C 0.8188(3) 0.20685(17) 0.52905(15) 0.0153 1.0000 Uani . . . . . . .
C5 C 0.7058(3) 0.2953(2) 0.4109(2) 0.0127 1.0000 Uani . . . . . . .
C6 C 0.8199(3) 0.29017(18) 0.31293(17) 0.0157 1.0000 Uani . . . . . . .
C7 C 0.7228(3) 0.2800(2) 0.19162(17) 0.0195 1.0000 Uani . . . . . . .
C8 C 0.4884(3) 0.2755(2) 0.13557(18) 0.0244 1.0000 Uani . . . . . . .
C9 C 0.3728(3) 0.3196(2) 0.22886(17) 0.0195 1.0000 Uani . . . . . . .
C10 C 0.4717(3) 0.25016(18) 0.35493(16) 0.0143 1.0000 Uani . . . . . . .
C13 C 0.9995(3) 0.30141(19) 0.75226(16) 0.0162 1.0000 Uani . . . . . . .
C14 C 1.0445(3) 0.1493(2) 0.80467(18) 0.0237 1.0000 Uani . . . . . . .
C15 C 1.1969(3) 0.37275(19) 0.72895(17) 0.0204 1.0000 Uani . . . . . . .
H31 H 0.6844 0.2680 0.6645 0.0178 1.0000 Uiso R . . . . . .
H41 H 0.7510 0.1165 0.5285 0.0178 1.0000 Uiso R . . . . . .
H42 H 0.9623 0.1914 0.5338 0.0178 1.0000 Uiso R . . . . . .
H61 H 0.9694 0.2948 0.3398 0.0193 1.0000 Uiso R . . . . . .
H71 H 0.8074 0.2753 0.1366 0.0241 1.0000 Uiso R . . . . . .
H81 H 0.4479 0.1801 0.1080 0.0287 1.0000 Uiso R . . . . . .
H82 H 0.4494 0.3395 0.0663 0.0287 1.0000 Uiso R . . . . . .
H91 H 0.2297 0.2902 0.1981 0.0225 1.0000 Uiso R . . . . . .
H92 H 0.3794 0.4214 0.2382 0.0225 1.0000 Uiso R . . . . . .
H101 H 0.4643 0.1483 0.3455 0.0172 1.0000 Uiso R . . . . . .
H121 H 0.340(4) 0.233(3) 0.477(2) 0.018(6) 1.0000 Uiso . . . . . . .
H141 H 1.1672 0.1503 0.8748 0.0263 1.0000 Uiso R . . . . . .
H142 H 1.0665 0.0871 0.7423 0.0263 1.0000 Uiso R . . . . . .
H143 H 0.9280 0.1157 0.8296 0.0263 1.0000 Uiso R . . . . . .
H151 H 1.3119 0.3694 0.8034 0.0251 1.0000 Uiso R . . . . . .
H152 H 1.2327 0.3221 0.6644 0.0251 1.0000 Uiso R . . . . . .
H153 H 1.1660 0.4703 0.7045 0.0251 1.0000 Uiso R . . . . . .

loop_
_atom_site_aniso_label
_atom_site_aniso_U_11
_atom_site_aniso_U_22
_atom_site_aniso_U_33
_atom_site_aniso_U_23
_atom_site_aniso_U_13
_atom_site_aniso_U_12
I1 0.03360(6) 0.02967(5) 0.01416(5) -0.00291(6) 0.00766(4) 0.00736(7)
O2 0.0246(5) 0.0137(5) 0.0131(4) 0.0024(6) 0.0036(4) 0.0066(6)
O11 0.0230(7) 0.0145(6) 0.0156(7) 0.0006(5) 0.0072(6) 0.0007(5)
O12 0.0167(6) 0.0201(6) 0.0220(7) 0.0050(5) 0.0104(5) 0.0024(5)
C1 0.0125(5) 0.0149(8) 0.0135(5) -0.0050(7) 0.0038(4) -0.0008(7)
C3 0.0177(7) 0.0138(6) 0.0128(7) 0.0017(5) 0.0032(6) 0.0028(6)
C4 0.0176(7) 0.0132(7) 0.0136(7) 0.0009(5) 0.0024(6) 0.0038(5)
C5 0.0112(7) 0.0134(7) 0.0132(9) -0.0009(6) 0.0032(6) -0.0001(6)
C6 0.0143(7) 0.0153(7) 0.0193(8) -0.0002(6) 0.0076(6) -0.0001(5)
C7 0.0215(8) 0.0212(8) 0.0180(8) -0.0007(6) 0.0093(7) -0.0012(6)
C8 0.0217(8) 0.0360(10) 0.0137(8) 0.0003(7) 0.0023(7) -0.0047(7)
C9 0.0143(7) 0.0259(8) 0.0159(8) 0.0034(6) 0.0006(6) -0.0010(6)
C10 0.0121(6) 0.0157(7) 0.0149(7) 0.0010(6) 0.0038(6) 0.0007(5)
C13 0.0204(7) 0.0164(7) 0.0109(7) -0.0002(6) 0.0032(6) 0.0028(6)
C14 0.0290(9) 0.0192(8) 0.0177(8) 0.0029(7) -0.0008(7) 0.0034(7)
C15 0.0304(9) 0.0176(7) 0.0160(8) 0.0005(6) 0.0111(7) 0.0058(7)

loop_
_atom_type_symbol
_atom_type_scat_dispersion_real
_atom_type_scat_dispersion_imag
_atom_type_scat_Cromer_Mann_a1
_atom_type_scat_Cromer_Mann_b1
_atom_type_scat_Cromer_Mann_a2
_atom_type_scat_Cromer_Mann_b2
_atom_type_scat_Cromer_Mann_a3
_atom_type_scat_Cromer_Mann_b3
_atom_type_scat_Cromer_Mann_a4
_atom_type_scat_Cromer_Mann_b4
_atom_type_scat_Cromer_Mann_c
_atom_type_scat_source
C 0.0033 0.0016 2.3100 20.8439 1.0200 10.2075 1.5886 0.5687 0.8650 51.6512 0.2156 'International Tables Vol C 4.2.6.8 and 6.1.1.4'
H 0.0000 0.0000 0.4930 10.5109 0.3229 26.1257 0.1402 3.1424 0.0408 57.7998 0.0030 'International Tables Vol C 4.2.6.8 and 6.1.1.4'
O 0.0106 0.0060 3.0485 13.2771 2.2868 5.7011 1.5463 0.3239 0.8670 32.9089 0.2508 'International Tables Vol C 4.2.6.8 and 6.1.1.4'
I -0.4742 1.8119 20.1472 4.3470 18.9949 0.3814 7.5138 27.7660 2.2735 66.8776 4.0712 'International Tables Vol C 4.2.6.8 and 6.1.1.4'

loop_
_geom_angle_atom_site_label_1
_geom_angle_site_symmetry_1
_geom_angle_atom_site_label_2
_geom_angle_site_symmetry_2
_geom_angle_atom_site_label_3
_geom_angle_site_symmetry_3
_geom_angle
_geom_angle_publ_flag
C1 . O2 . C3 . 111.18(16) yes
C10 . O12 . H121 . 112(2) no
O2 . C1 . O11 . 119.83(19) yes
O2 . C1 . C5 . 112.04(18) yes
O11 . C1 . C5 . 128.13(13) yes
O2 . C3 . C4 . 105.25(12) yes
O2 . C3 . C13 . 108.18(13) yes
C4 . C3 . C13 . 114.88(14) yes
O2 . C3 . H31 . 109.4 no
C4 . C3 . H31 . 109.5 no
C13 . C3 . H31 . 109.4 no
C3 . C4 . C5 . 104.92(13) yes
C3 . C4 . H41 . 110.5 no
C5 . C4 . H41 . 110.6 no
C3 . C4 . H42 . 110.7 no
C5 . C4 . H42 . 110.6 no
H41 . C4 . H42 . 109.5 no
C4 . C5 . C1 . 102.01(15) yes
C4 . C5 . C6 . 112.61(15) yes
C1 . C5 . C6 . 111.76(15) yes
C4 . C5 . C10 . 112.11(15) yes
C1 . C5 . C10 . 106.97(14) yes
C6 . C5 . C10 . 110.94(16) yes
C5 . C6 . C7 . 123.53(16) yes
C5 . C6 . H61 . 118.2 no
C7 . C6 . H61 . 118.3 no
C6 . C7 . C8 . 124.20(16) yes
C6 . C7 . H71 . 117.9 no
C8 . C7 . H71 . 117.9 no
C7 . C8 . C9 . 112.20(15) yes
C7 . C8 . H81 . 108.7 no
C9 . C8 . H81 . 108.7 no
C7 . C8 . H82 . 108.9 no
C9 . C8 . H82 . 108.8 no
H81 . C8 . H82 . 109.5 no
C8 . C9 . C10 . 111.00(15) yes
C8 . C9 . H91 . 109.2 no
C10 . C9 . H91 . 109.1 no
C8 . C9 . H92 . 109.0 no
C10 . C9 . H92 . 109.1 no
H91 . C9 . H92 . 109.5 no
C5 . C10 . C9 . 111.62(15) yes
C5 . C10 . O12 . 109.38(15) yes
C9 . C10 . O12 . 108.90(14) yes
C5 . C10 . H101 . 109.0 no
C9 . C10 . H101 . 109.0 no
O12 . C10 . H101 . 108.9 no
C3 . C13 . I1 . 106.16(11) yes
C3 . C13 . C14 . 109.29(14) yes
I1 . C13 . C14 . 107.15(12) yes
C3 . C13 . C15 . 115.13(14) yes
I1 . C13 . C15 . 106.33(11) yes
C14 . C13 . C15 . 112.26(15) yes
C13 . C14 . H141 . 109.4 no
C13 . C14 . H142 . 109.5 no
H141 . C14 . H142 . 109.5 no
C13 . C14 . H143 . 109.4 no
H141 . C14 . H143 . 109.5 no
H142 . C14 . H143 . 109.5 no
C13 . C15 . H151 . 109.7 no
C13 . C15 . H152 . 109.3 no
H151 . C15 . H152 . 109.5 no
C13 . C15 . H153 . 109.4 no
H151 . C15 . H153 . 109.5 no
H152 . C15 . H153 . 109.5 no

loop_
_geom_bond_atom_site_label_1
_geom_bond_site_symmetry_1
_geom_bond_atom_site_label_2
_geom_bond_site_symmetry_2
_geom_bond_distance
_geom_bond_publ_flag
I1 . C13 . 2.2028(17) yes
O2 . C1 . 1.3477(17) yes
O2 . C3 . 1.456(2) yes
O11 . C1 . 1.213(3) yes
O12 . C10 . 1.430(2) yes
O12 . H121 . 0.73(3) no
C1 . C5 . 1.517(3) yes
C3 . C4 . 1.533(2) yes
C3 . C13 . 1.534(2) yes
C3 . H31 . 0.950 no
C4 . C5 . 1.549(3) yes
C4 . H41 . 0.950 no
C4 . H42 . 0.950 no
C5 . C6 . 1.508(3) yes
C5 . C10 . 1.552(3) yes
C6 . C7 . 1.324(3) yes
C6 . H61 . 0.950 no
C7 . C8 . 1.497(3) yes
C7 . H71 . 0.950 no
C8 . C9 . 1.525(3) yes
C8 . H81 . 0.950 no
C8 . H82 . 0.950 no
C9 . C10 . 1.514(2) yes
C9 . H91 . 0.950 no
C9 . H92 . 0.950 no
C10 . H101 . 0.950 no
C13 . C14 . 1.523(2) yes
C13 . C15 . 1.558(3) yes
C14 . H141 . 0.950 no
C14 . H142 . 0.950 no
C14 . H143 . 0.950 no
C15 . H151 . 0.950 no
C15 . H152 . 0.950 no
C15 . H153 . 0.950 no

loop_
_oxford_twin_element_scale_factors
0.9427(3)
0.0573(3)

loop_
_cod_related_entry_id
_cod_related_entry_database
_cod_related_entry_code
1 ChemSpider 30658769
